data_2017004
loop_
_publ_author_name
'Montani, Rosana S.'
'Garay, Ra\'ul O.'
'Cukiernik, Fabio D.'
'Garland, Maria T.'
'Baggio, Ricardo'

_publ_section_title
;
 4'-[2-(2-Ethoxyethoxy)ethoxy]biphenyl-4-carboxylic acid: correlation
 between its crystalline and smectic phases
;
_journal_coeditor_code GD3269
_journal_issue 3
_journal_name_full 'Acta Crystallographica Section C'
_journal_page_first o81
_journal_page_last o84
_journal_paper_doi 10.1107/S0108270109001991
_journal_volume 65
_journal_year 2009
_chemical_formula_iupac 'C19 H22 O5'
_chemical_formula_moiety 'C19 H22 O5'
_chemical_formula_sum 'C19 H22 O5'
_chemical_formula_weight 330.37
_chemical_name_systematic
;
4'-[2-(2-Ethoxyethoxy)ethoxy]biphenyl-4-carboxylic acid
;
_space_group_IT_number 14
_symmetry_cell_setting monoclinic
_symmetry_space_group_name_Hall '-P 2ybc'
_symmetry_space_group_name_H-M 'P 1 21/c 1'
_atom_sites_solution_hydrogens geom
_atom_sites_solution_primary direct
_atom_sites_solution_secondary difmap
_audit_creation_method SHELXL-97
_cell_angle_alpha 90.00
_cell_angle_beta 96.187(5)
_cell_angle_gamma 90.00
_cell_formula_units_Z 4
_cell_length_a 25.430(7)
_cell_length_b 7.769(2)
_cell_length_c 8.656(2)
_cell_measurement_reflns_used 1583
_cell_measurement_temperature 294(2)
_cell_measurement_theta_max 22.94
_cell_measurement_theta_min 2.43
_cell_volume 1700.2(8)
_computing_cell_refinement 'SAINT (Bruker, 2002)'
_computing_data_collection 'SMART (Bruker, 2001)'
_computing_data_reduction 'SAINT (Bruker, 2002)'
_computing_molecular_graphics 'SHELXTL (Sheldrick, 2008)'
_computing_publication_material 'SHELXTL (Sheldrick, 2008) and PLATON (Spek, 2003)'
_computing_structure_refinement 'SHELXL97 (Sheldrick, 2008)'
_computing_structure_solution 'SHELXS97 (Sheldrick, 2008)'
_diffrn_ambient_temperature 294(2)
_diffrn_measured_fraction_theta_full 0.999
_diffrn_measured_fraction_theta_max 0.983
_diffrn_measurement_device_type 'Bruker SMART CCD area-detector'
_diffrn_measurement_method 'phi and omega scans'
_diffrn_radiation_monochromator graphite
_diffrn_radiation_source 'fine-focus sealed tube'
_diffrn_radiation_type MoK\a
_diffrn_radiation_wavelength 0.71073
_diffrn_reflns_av_R_equivalents 0.0260
_diffrn_reflns_av_sigmaI/netI 0.0370
_diffrn_reflns_limit_h_max 31
_diffrn_reflns_limit_h_min -31
_diffrn_reflns_limit_k_max 6
_diffrn_reflns_limit_k_min -9
_diffrn_reflns_limit_l_max 11
_diffrn_reflns_limit_l_min -11
_diffrn_reflns_number 9420
_diffrn_reflns_theta_full 25.00
_diffrn_reflns_theta_max 27.00
_diffrn_reflns_theta_min 2.42
_diffrn_standards_number 0
_exptl_absorpt_coefficient_mu 0.093
_exptl_absorpt_correction_T_max 0.99
_exptl_absorpt_correction_T_min 0.95
_exptl_absorpt_correction_type multi-scan
_exptl_absorpt_process_details '(SADABS in SAINT-NT; Bruker, 2002)'
_exptl_crystal_colour colourless
_exptl_crystal_density_diffrn 1.291
_exptl_crystal_density_method 'not measured'
_exptl_crystal_description plates
_exptl_crystal_F_000 704
_exptl_crystal_size_max 0.60
_exptl_crystal_size_mid 0.50
_exptl_crystal_size_min 0.10
_refine_diff_density_max 0.225
_refine_diff_density_min -0.138
_refine_ls_extinction_method none
_refine_ls_goodness_of_fit_ref 0.986
_refine_ls_hydrogen_treatment constr
_refine_ls_matrix_type full
_refine_ls_number_parameters 219
_refine_ls_number_reflns 3634
_refine_ls_number_restraints 0
_refine_ls_restrained_S_all 0.986
_refine_ls_R_factor_all 0.1058
_refine_ls_R_factor_gt 0.0627
_refine_ls_shift/su_max 0.000
_refine_ls_shift/su_mean 0.000
_refine_ls_structure_factor_coef Fsqd
_refine_ls_weighting_details 'calc w=1/[\s^2^(Fo^2^)+(0.1098P)^2^] where P=(Fo^2^+2Fc^2^)/3'
_refine_ls_weighting_scheme calc
_refine_ls_wR_factor_gt 0.1649
_refine_ls_wR_factor_ref 0.1910
_reflns_number_gt 2230
_reflns_number_total 3634
_reflns_threshold_expression I>2\s(I)
_cod_data_source_file gd3269.cif
_cod_data_source_block I
_cod_original_cell_volume 1700.3(8)
_cod_database_code 2017004
_cod_database_fobs_code 2017004

loop_
_symmetry_equiv_pos_as_xyz
'x, y, z'
'-x, y+1/2, -z+1/2'
'-x, -y, -z'
'x, -y-1/2, z-1/2'

loop_
_atom_site_type_symbol
_atom_site_label
_atom_site_fract_x
_atom_site_fract_y
_atom_site_fract_z
_atom_site_U_iso_or_equiv
_atom_site_adp_type
_atom_site_calc_flag
_atom_site_refinement_flags
_atom_site_occupancy
_atom_site_disorder_assembly
_atom_site_disorder_group
C C1 0.15576(9) 0.6058(3) 0.6032(3) 0.0555(6) Uani d . 1 . .
H H1 0.1860 0.6742 0.6146 0.067 Uiso calc R 1 . .
C C2 0.12236(9) 0.6057(3) 0.7180(3) 0.0568(6) Uani d . 1 . .
H H2 0.1307 0.6724 0.8065 0.068 Uiso calc R 1 . .
C C3 0.07696(8) 0.5086(3) 0.7045(2) 0.0465(5) Uani d . 1 . .
C C4 0.06513(9) 0.4117(3) 0.5711(2) 0.0537(6) Uani d . 1 . .
H H4 0.0341 0.3473 0.5584 0.064 Uiso calc R 1 . .
C C5 0.09869(9) 0.4100(3) 0.4580(3) 0.0532(6) Uani d . 1 . .
H H5 0.0902 0.3427 0.3700 0.064 Uiso calc R 1 . .
C C6 0.14520(8) 0.5058(2) 0.4704(2) 0.0435(5) Uani d . 1 . .
C C7 0.18191(8) 0.5016(2) 0.3475(2) 0.0435(5) Uani d . 1 . .
C C8 0.16623(9) 0.4356(3) 0.2012(3) 0.0530(6) Uani d . 1 . .
H H8 0.1318 0.3950 0.1799 0.064 Uiso calc R 1 . .
C C9 0.19938(9) 0.4275(3) 0.0863(3) 0.0542(6) Uani d . 1 . .
H H9 0.1873 0.3814 -0.0102 0.065 Uiso calc R 1 . .
C C10 0.25055(8) 0.4876(3) 0.1139(2) 0.0461(5) Uani d . 1 . .
C C11 0.26716(9) 0.5581(3) 0.2584(2) 0.0521(6) Uani d . 1 . .
H H11 0.3013 0.6012 0.2781 0.063 Uiso calc R 1 . .
C C12 0.23362(8) 0.5648(3) 0.3721(2) 0.0486(5) Uani d . 1 . .
H H12 0.2456 0.6125 0.4680 0.058 Uiso calc R 1 . .
O O13 0.28714(6) 0.4826(2) 0.00990(16) 0.0570(4) Uani d . 1 . .
C C14 0.27139(10) 0.4136(3) -0.1402(3) 0.0620(6) Uani d . 1 . .
H H14A 0.2450 0.4875 -0.1957 0.074 Uiso calc R 1 . .
H H14B 0.2559 0.3004 -0.1307 0.074 Uiso calc R 1 . .
C C15 0.31857(10) 0.4010(3) -0.2273(3) 0.0647(7) Uani d . 1 . .
H H15A 0.3472 0.3456 -0.1627 0.078 Uiso calc R 1 . .
H H15B 0.3101 0.3308 -0.3193 0.078 Uiso calc R 1 . .
O O16 0.33485(6) 0.56469(19) -0.27114(18) 0.0604(5) Uani d . 1 . .
C C17 0.37864(10) 0.5582(4) -0.3559(3) 0.0697(7) Uani d . 1 . .
H H17A 0.3712 0.4799 -0.4428 0.084 Uiso calc R 1 . .
H H17B 0.4089 0.5138 -0.2901 0.084 Uiso calc R 1 . .
C C18 0.39175(11) 0.7302(4) -0.4150(3) 0.0718(7) Uani d . 1 . .
H H18A 0.4166 0.7181 -0.4918 0.086 Uiso calc R 1 . .
H H18B 0.3600 0.7844 -0.4647 0.086 Uiso calc R 1 . .
O O19 0.41392(7) 0.8332(2) -0.2923(2) 0.0780(6) Uani d . 1 . .
C C20 0.43138(15) 0.9941(5) -0.3457(4) 0.1064(11) Uani d . 1 . .
H H20A 0.4014 1.0582 -0.3946 0.128 Uiso calc R 1 . .
H H20B 0.4558 0.9751 -0.4226 0.128 Uiso calc R 1 . .
C C21 0.45739(17) 1.0931(5) -0.2167(6) 0.1313(15) Uani d . 1 . .
H H21A 0.4316 1.1301 -0.1505 0.197 Uiso calc R 1 . .
H H21B 0.4743 1.1918 -0.2561 0.197 Uiso calc R 1 . .
H H21C 0.4834 1.0226 -0.1583 0.197 Uiso calc R 1 . .
C C22 0.04230(8) 0.5066(3) 0.8313(2) 0.0487(5) Uani d . 1 . .
O O23 0.05595(7) 0.5912(2) 0.95267(18) 0.0711(5) Uani d . 1 . .
O O24 0.00103(6) 0.4157(2) 0.81277(19) 0.0704(5) Uani d . 1 . .
H H24 -0.0180 0.4142 0.8834 0.084 Uiso d R 1 . .

loop_
_atom_site_aniso_label
_atom_site_aniso_U_11
_atom_site_aniso_U_22
_atom_site_aniso_U_33
_atom_site_aniso_U_12
_atom_site_aniso_U_13
_atom_site_aniso_U_23
C1 0.0581(14) 0.0547(13) 0.0545(13) -0.0142(10) 0.0106(11) -0.0051(11)
C2 0.0647(15) 0.0585(14) 0.0481(12) -0.0127(11) 0.0111(11) -0.0114(11)
C3 0.0461(12) 0.0448(12) 0.0484(12) 0.0039(10) 0.0049(10) 0.0036(10)
C4 0.0460(12) 0.0644(15) 0.0508(13) -0.0080(10) 0.0053(10) -0.0050(11)
C5 0.0521(13) 0.0594(14) 0.0482(12) -0.0077(10) 0.0053(10) -0.0095(11)
C6 0.0485(12) 0.0371(11) 0.0444(11) 0.0012(9) 0.0028(10) 0.0039(9)
C7 0.0469(12) 0.0390(11) 0.0441(11) 0.0010(9) 0.0025(9) 0.0024(9)
C8 0.0462(12) 0.0623(14) 0.0506(12) -0.0101(10) 0.0059(10) -0.0044(11)
C9 0.0570(14) 0.0608(14) 0.0449(12) -0.0111(11) 0.0069(10) -0.0082(11)
C10 0.0515(13) 0.0411(11) 0.0468(12) -0.0003(9) 0.0111(10) 0.0019(10)
C11 0.0480(12) 0.0554(13) 0.0526(13) -0.0097(10) 0.0039(10) -0.0002(11)
C12 0.0499(12) 0.0504(12) 0.0454(11) -0.0055(10) 0.0042(10) -0.0045(10)
O13 0.0575(10) 0.0665(10) 0.0489(9) -0.0096(7) 0.0145(7) -0.0072(7)
C14 0.0706(16) 0.0620(15) 0.0554(13) -0.0147(12) 0.0162(12) -0.0140(12)
C15 0.0732(17) 0.0622(15) 0.0622(14) -0.0063(12) 0.0225(13) -0.0125(12)
O16 0.0661(11) 0.0584(10) 0.0605(9) -0.0005(8) 0.0233(8) -0.0039(8)
C17 0.0705(17) 0.0801(18) 0.0630(15) 0.0056(13) 0.0278(13) -0.0026(14)
C18 0.0771(18) 0.0852(19) 0.0559(14) 0.0026(14) 0.0201(13) 0.0041(14)
O19 0.0857(13) 0.0820(13) 0.0679(11) -0.0156(10) 0.0151(10) 0.0085(10)
C20 0.107(3) 0.100(3) 0.110(3) -0.025(2) 0.004(2) 0.028(2)
C21 0.108(3) 0.105(3) 0.181(4) -0.024(2) 0.015(3) 0.007(3)
C22 0.0460(12) 0.0528(13) 0.0472(12) 0.0025(10) 0.0048(10) 0.0022(11)
O23 0.0705(11) 0.0887(13) 0.0564(10) -0.0138(9) 0.0170(8) -0.0174(9)
O24 0.0558(10) 0.0975(14) 0.0609(10) -0.0161(9) 0.0203(8) -0.0078(9)

loop_
_atom_type_symbol
_atom_type_description
_atom_type_scat_dispersion_real
_atom_type_scat_dispersion_imag
_atom_type_scat_source
C C 0.0033 0.0016 'International Tables Vol C Tables 4.2.6.8 and 6.1.1.4'
H H 0.0000 0.0000 'International Tables Vol C Tables 4.2.6.8 and 6.1.1.4'
O O 0.0106 0.0060 'International Tables Vol C Tables 4.2.6.8 and 6.1.1.4'

loop_
_geom_angle_atom_site_label_1
_geom_angle_atom_site_label_2
_geom_angle_atom_site_label_3
_geom_angle_site_symmetry_1
_geom_angle_site_symmetry_3
_geom_angle
_geom_angle_publ_flag
C2 C1 C6 . . 121.2(2) ?
C2 C1 H1 . . 119.4 ?
C6 C1 H1 . . 119.4 ?
C3 C2 C1 . . 121.2(2) ?
C3 C2 H2 . . 119.4 ?
C1 C2 H2 . . 119.4 ?
C2 C3 C4 . . 118.4(2) ?
C2 C3 C22 . . 120.3(2) ?
C4 C3 C22 . . 121.32(19) ?
C5 C4 C3 . . 120.4(2) ?
C5 C4 H4 . . 119.8 ?
C3 C4 H4 . . 119.8 ?
C4 C5 C6 . . 122.0(2) ?
C4 C5 H5 . . 119.0 ?
C6 C5 H5 . . 119.0 ?
C5 C6 C1 . . 116.7(2) ?
C5 C6 C7 . . 121.75(19) ?
C1 C6 C7 . . 121.51(19) ?
C8 C7 C12 . . 116.3(2) ?
C8 C7 C6 . . 121.35(19) ?
C12 C7 C6 . . 122.35(19) ?
C9 C8 C7 . . 122.7(2) ?
C9 C8 H8 . . 118.6 ?
C7 C8 H8 . . 118.6 ?
C8 C9 C10 . . 120.1(2) ?
C8 C9 H9 . . 120.0 ?
C10 C9 H9 . . 120.0 ?
O13 C10 C9 . . 125.11(19) ?
O13 C10 C11 . . 116.28(19) ?
C9 C10 C11 . . 118.6(2) ?
C12 C11 C10 . . 120.6(2) ?
C12 C11 H11 . . 119.7 ?
C10 C11 H11 . . 119.7 ?
C11 C12 C7 . . 121.6(2) ?
C11 C12 H12 . . 119.2 ?
C7 C12 H12 . . 119.2 ?
C10 O13 C14 . . 117.94(16) ?
O13 C14 C15 . . 108.9(2) ?
O13 C14 H14A . . 109.9 ?
C15 C14 H14A . . 109.9 ?
O13 C14 H14B . . 109.9 ?
C15 C14 H14B . . 109.9 ?
H14A C14 H14B . . 108.3 ?
O16 C15 C14 . . 110.8(2) ?
O16 C15 H15A . . 109.5 ?
C14 C15 H15A . . 109.5 ?
O16 C15 H15B . . 109.5 ?
C14 C15 H15B . . 109.5 ?
H15A C15 H15B . . 108.1 ?
C15 O16 C17 . . 112.60(18) ?
O16 C17 C18 . . 111.7(2) ?
O16 C17 H17A . . 109.3 ?
C18 C17 H17A . . 109.3 ?
O16 C17 H17B . . 109.3 ?
C18 C17 H17B . . 109.3 ?
H17A C17 H17B . . 107.9 ?
O19 C18 C17 . . 109.9(2) ?
O19 C18 H18A . . 109.7 ?
C17 C18 H18A . . 109.7 ?
O19 C18 H18B . . 109.7 ?
C17 C18 H18B . . 109.7 ?
H18A C18 H18B . . 108.2 ?
C18 O19 C20 . . 111.8(2) ?
O19 C20 C21 . . 110.3(3) ?
O19 C20 H20A . . 109.6 ?
C21 C20 H20A . . 109.6 ?
O19 C20 H20B . . 109.6 ?
C21 C20 H20B . . 109.6 ?
H20A C20 H20B . . 108.1 ?
C20 C21 H21A . . 109.5 ?
C20 C21 H21B . . 109.5 ?
H21A C21 H21B . . 109.5 ?
C20 C21 H21C . . 109.5 ?
H21A C21 H21C . . 109.5 ?
H21B C21 H21C . . 109.5 ?
O24 C22 O23 . . 123.4(2) ?
O24 C22 C3 . . 117.73(19) ?
O23 C22 C3 . . 118.8(2) ?
C22 O24 H24 . . 117.6 ?

loop_
_geom_bond_atom_site_label_1
_geom_bond_atom_site_label_2
_geom_bond_site_symmetry_2
_geom_bond_distance
_geom_bond_publ_flag
C1 C2 . 1.376(3) ?
C1 C6 . 1.390(3) ?
C1 H1 . 0.9300 ?
C2 C3 . 1.373(3) ?
C2 H2 . 0.9300 ?
C3 C4 . 1.384(3) ?
C3 C22 . 1.480(3) ?
C4 C5 . 1.367(3) ?
C4 H4 . 0.9300 ?
C5 C6 . 1.392(3) ?
C5 H5 . 0.9300 ?
C6 C7 . 1.490(3) ?
C7 C8 . 1.384(3) ?
C7 C12 . 1.398(3) ?
C8 C9 . 1.373(3) ?
C8 H8 . 0.9300 ?
C9 C10 . 1.379(3) ?
C9 H9 . 0.9300 ?
C10 O13 . 1.363(2) ?
C10 C11 . 1.389(3) ?
C11 C12 . 1.371(3) ?
C11 H11 . 0.9300 ?
C12 H12 . 0.9300 ?
O13 C14 . 1.423(3) ?
C14 C15 . 1.487(3) ?
C14 H14A . 0.9700 ?
C14 H14B . 0.9700 ?
C15 O16 . 1.402(3) ?
C15 H15A . 0.9700 ?
C15 H15B . 0.9700 ?
O16 C17 . 1.399(3) ?
C17 C18 . 1.481(4) ?
C17 H17A . 0.9700 ?
C17 H17B . 0.9700 ?
C18 O19 . 1.399(3) ?
C18 H18A . 0.9700 ?
C18 H18B . 0.9700 ?
O19 C20 . 1.420(3) ?
C20 C21 . 1.455(5) ?
C20 H20A . 0.9700 ?
C20 H20B . 0.9700 ?
C21 H21A . 0.9600 ?
C21 H21B . 0.9600 ?
C21 H21C . 0.9600 ?
C22 O24 . 1.261(3) ?
C22 O23 . 1.256(2) ?
O24 H24 . 0.8201 ?

loop_
_geom_hbond_atom_site_label_D
_geom_hbond_atom_site_label_H
_geom_hbond_atom_site_label_A
_geom_hbond_site_symmetry_A
_geom_hbond_distance_DH
_geom_hbond_distance_HA
_geom_hbond_distance_DA
_geom_hbond_angle_DHA
O24 H24 O23 3_567 0.82 1.80 2.619(2) 176
C18 H18B O13 4_575 0.97 2.58 3.478(3) 154
C1 H1 Cg2 4_576 0.93 2.83 2.83 138.
C14 H14B Cg2 4_565 0.97 2.74 2.74 149

loop_
_geom_torsion_atom_site_label_1
_geom_torsion_atom_site_label_2
_geom_torsion_atom_site_label_3
_geom_torsion_atom_site_label_4
_geom_torsion_site_symmetry_1
_geom_torsion_site_symmetry_2
_geom_torsion_site_symmetry_3
_geom_torsion_site_symmetry_4
_geom_torsion
_geom_torsion_publ_flag
C6 C1 C2 C3 . . . . -1.0(4) ?
C1 C2 C3 C4 . . . . -0.7(3) ?
C1 C2 C3 C22 . . . . 178.3(2) ?
C2 C3 C4 C5 . . . . 1.6(3) ?
C22 C3 C4 C5 . . . . -177.4(2) ?
C3 C4 C5 C6 . . . . -0.9(3) ?
C4 C5 C6 C1 . . . . -0.8(3) ?
C4 C5 C6 C7 . . . . 179.3(2) ?
C2 C1 C6 C5 . . . . 1.7(3) ?
C2 C1 C6 C7 . . . . -178.3(2) ?
C5 C6 C7 C8 . . . . 15.1(3) ?
C1 C6 C7 C8 . . . . -164.9(2) ?
C5 C6 C7 C12 . . . . -165.4(2) ?
C1 C6 C7 C12 . . . . 14.6(3) ?
C12 C7 C8 C9 . . . . 1.6(3) ?
C6 C7 C8 C9 . . . . -178.9(2) ?
C7 C8 C9 C10 . . . . -0.4(3) ?
C8 C9 C10 O13 . . . . 178.5(2) ?
C8 C9 C10 C11 . . . . -1.0(3) ?
O13 C10 C11 C12 . . . . -178.34(19) ?
C9 C10 C11 C12 . . . . 1.2(3) ?
C10 C11 C12 C7 . . . . 0.0(3) ?
C8 C7 C12 C11 . . . . -1.3(3) ?
C6 C7 C12 C11 . . . . 179.17(19) ?
C9 C10 O13 C14 . . . . 1.4(3) ?
C11 C10 O13 C14 . . . . -179.1(2) ?
C10 O13 C14 C15 . . . . -173.27(19) ?
O13 C14 C15 O16 . . . . -72.1(3) ?
C14 C15 O16 C17 . . . . -178.9(2) ?
C15 O16 C17 C18 . . . . 174.1(2) ?
O16 C17 C18 O19 . . . . 72.2(3) ?
C17 C18 O19 C20 . . . . 174.8(2) ?
C18 O19 C20 C21 . . . . -176.2(3) ?
C2 C3 C22 O24 . . . . 179.8(2) ?
C4 C3 C22 O24 . . . . -1.2(3) ?
C2 C3 C22 O23 . . . . -1.9(3) ?
C4 C3 C22 O23 . . . . 177.0(2) ?

loop_
_cod_related_entry_id
_cod_related_entry_database
_cod_related_entry_code
1 ChemSpider 14462393
